data_4110836
loop_
_publ_author_name
'Bo Keun Park'
'Gaehang Lee'
'Kyoung Hoon Kim'
'Hongkyu Kang'
'Chang Yeon Lee'
'Md. Arzu Miah'
'Jaehoon Jung'
'Young-Kyu Han'
'Joon T. Park'

_publ_section_title
;
 Synthetic, Electrochemical, and Theoretical Studies of Tetrairidium
 Clusters Bearing Mono- and Bis[60]fullerene Ligands
;
_journal_name_full 'Journal of the American Chemical Society'
_journal_page_first 11160
_journal_page_last 11172
_journal_paper_doi 10.1021/ja0616027
_journal_volume 128
_journal_year 2006
_chemical_formula_sum 'C147.75 H36 Cl2 Ir4 N O3 P3 S3.5'
_chemical_formula_weight 2917.60
_chemical_name_systematic
; 
 Ir4(CO)3(mu4-CH)(PMe3)2(mu-PMe2)(CNCH2Ph)
(mu-eta2:eta2-C60)(mu4-eta1:eta1:eta2:eta2-C60)
;
_space_group_IT_number 14
_symmetry_cell_setting monoclinic
_symmetry_space_group_name_Hall '-P 2yn'
_symmetry_space_group_name_H-M 'P 1 21/n 1'
_atom_sites_solution_hydrogens geom
_atom_sites_solution_primary direct
_atom_sites_solution_secondary difmap
_audit_creation_method SHELXL-97
_cell_angle_alpha 90.00
_cell_angle_beta 110.283(2)
_cell_angle_gamma 90.00
_cell_formula_units_Z 4
_cell_length_a 18.139(2)
_cell_length_b 24.386(3)
_cell_length_c 22.478(3)
_cell_measurement_temperature 173(2)
_cell_volume 9326(2)
_computing_structure_refinement 'SHELXL-97 (Sheldrick, 1997)'
_computing_structure_solution 'SHELXS-97 (Sheldrick, 1990)'
_diffrn_ambient_temperature 173(2)
_diffrn_measured_fraction_theta_full 0.936
_diffrn_measured_fraction_theta_max 0.936
_diffrn_radiation_monochromator graphite
_diffrn_radiation_source 'fine-focus sealed tube'
_diffrn_radiation_type MoK\a
_diffrn_radiation_wavelength 0.71073
_diffrn_reflns_av_R_equivalents 0.0748
_diffrn_reflns_av_sigmaI/netI 0.1176
_diffrn_reflns_limit_h_max 24
_diffrn_reflns_limit_h_min -19
_diffrn_reflns_limit_k_max 32
_diffrn_reflns_limit_k_min -29
_diffrn_reflns_limit_l_max 29
_diffrn_reflns_limit_l_min -29
_diffrn_reflns_number 53694
_diffrn_reflns_theta_full 28.28
_diffrn_reflns_theta_max 28.28
_diffrn_reflns_theta_min 1.25
_exptl_absorpt_coefficient_mu 5.948
_exptl_absorpt_correction_T_max 0.6476
_exptl_absorpt_correction_T_min 0.1749
_exptl_crystal_density_diffrn 2.078
_exptl_crystal_F_000 5586
_exptl_crystal_size_max 0.45
_exptl_crystal_size_mid 0.18
_exptl_crystal_size_min 0.08
_refine_diff_density_max 3.216
_refine_diff_density_min -2.465
_refine_diff_density_rms 0.312
_refine_ls_extinction_method none
_refine_ls_goodness_of_fit_ref 1.034
_refine_ls_hydrogen_treatment mixed
_refine_ls_matrix_type full
_refine_ls_number_parameters 1374
_refine_ls_number_reflns 21663
_refine_ls_number_restraints 13
_refine_ls_restrained_S_all 1.034
_refine_ls_R_factor_all 0.1427
_refine_ls_R_factor_gt 0.0646
_refine_ls_shift/su_max 0.001
_refine_ls_shift/su_mean 0.000
_refine_ls_structure_factor_coef Fsqd
_refine_ls_weighting_details 'calc w=1/[\s^2^(Fo^2^)+(0.0831P)^2^+123.8356P] where P=(Fo^2^+2Fc^2^)/3'
_refine_ls_weighting_scheme calc
_refine_ls_wR_factor_gt 0.1528
_refine_ls_wR_factor_ref 0.1956
_reflns_number_gt 12207
_reflns_number_total 21663
_reflns_threshold_expression >2sigma(I)
_cod_data_source_file ja0616027si20060307_044839.cif
_cod_data_source_block bis
_cod_original_cell_volume 9327(2)
_cod_original_formula_sum 'C147.75 H36 Cl2 Ir4 N O3 P3 S3.50'
_cod_database_code 4110836

loop_
_symmetry_equiv_pos_as_xyz
'x, y, z'
'-x+1/2, y+1/2, -z+1/2'
'-x, -y, -z'
'x-1/2, -y-1/2, z-1/2'

loop_
_atom_site_label
_atom_site_type_symbol
_atom_site_fract_x
_atom_site_fract_y
_atom_site_fract_z
_atom_site_U_iso_or_equiv
_atom_site_adp_type
_atom_site_occupancy
_atom_site_symmetry_multiplicity
_atom_site_calc_flag
_atom_site_refinement_flags
Ir1 Ir 0.59498(3) 0.27602(2) 0.38718(2) 0.02220(13) Uani 1 1 d D
Ir2 Ir 0.55618(3) 0.36721(2) 0.46364(2) 0.02124(13) Uani 1 1 d D
Ir3 Ir 0.67032(3) 0.31806(2) 0.57601(2) 0.02429(14) Uani 1 1 d D
Ir4 Ir 0.70446(3) 0.23582(2) 0.50378(2) 0.02669(14) Uani 1 1 d D
C100 C 0.6595(8) 0.3159(6) 0.4771(5) 0.031(3) Uani 1 1 d D
H100 H 0.7048(12) 0.3425(8) 0.4697(7) 0.01(3) Uiso 1 1 d D
P1 P 0.7619(2) 0.39130(17) 0.59736(16) 0.0350(9) Uani 1 1 d .
C200 C 0.7130(11) 0.4582(6) 0.5807(7) 0.047(4) Uani 1 1 d .
H20A H 0.6898 0.4665 0.6131 0.071 Uiso 1 1 calc R
H20B H 0.6715 0.4574 0.5389 0.071 Uiso 1 1 calc R
H20C H 0.7515 0.4866 0.5813 0.071 Uiso 1 1 calc R
C300 C 0.8356(9) 0.3962(8) 0.5580(7) 0.049(4) Uani 1 1 d .
H30A H 0.8457 0.4349 0.5518 0.073 Uiso 1 1 calc R
H30B H 0.8158 0.3777 0.5168 0.073 Uiso 1 1 calc R
H30C H 0.8846 0.3787 0.5846 0.073 Uiso 1 1 calc R
C400 C 0.8217(9) 0.3997(7) 0.6809(6) 0.041(4) Uani 1 1 d .
H40A H 0.8537 0.4329 0.6862 0.062 Uiso 1 1 calc R
H40B H 0.8562 0.3678 0.6952 0.062 Uiso 1 1 calc R
H40C H 0.7874 0.4028 0.7061 0.062 Uiso 1 1 calc R
P2 P 0.7401(3) 0.14775(16) 0.48580(17) 0.0343(9) Uani 1 1 d .
C500 C 0.8427(10) 0.1418(7) 0.4907(7) 0.044(4) Uani 1 1 d .
H50A H 0.8581 0.1030 0.4946 0.067 Uiso 1 1 calc R
H50B H 0.8765 0.1620 0.5278 0.067 Uiso 1 1 calc R
H50C H 0.8484 0.1571 0.4522 0.067 Uiso 1 1 calc R
C600 C 0.7340(11) 0.0929(6) 0.5379(7) 0.049(5) Uani 1 1 d .
H60A H 0.6797 0.0896 0.5370 0.074 Uiso 1 1 calc R
H60B H 0.7688 0.1009 0.5813 0.074 Uiso 1 1 calc R
H60C H 0.7501 0.0583 0.5238 0.074 Uiso 1 1 calc R
C700 C 0.6911(11) 0.1195(7) 0.4076(7) 0.049(4) Uani 1 1 d .
H70A H 0.7034 0.0804 0.4077 0.073 Uiso 1 1 calc R
H70B H 0.7093 0.1386 0.3768 0.073 Uiso 1 1 calc R
H70C H 0.6342 0.1243 0.3958 0.073 Uiso 1 1 calc R
P3 P 0.7551(3) 0.24473(16) 0.61153(16) 0.0339(9) Uani 1 1 d .
C800 C 0.8597(10) 0.2571(7) 0.6487(7) 0.049(5) Uani 1 1 d .
H80A H 0.8710 0.2691 0.6926 0.073 Uiso 1 1 calc R
H80B H 0.8760 0.2858 0.6252 0.073 Uiso 1 1 calc R
H80C H 0.8886 0.2233 0.6483 0.073 Uiso 1 1 calc R
C900 C 0.7439(11) 0.1968(6) 0.6689(7) 0.045(4) Uani 1 1 d .
H90A H 0.7803 0.1661 0.6736 0.067 Uiso 1 1 calc R
H90B H 0.6898 0.1830 0.6544 0.067 Uiso 1 1 calc R
H90C H 0.7554 0.2153 0.7099 0.067 Uiso 1 1 calc R
C1A C 0.5789(9) 0.2285(5) 0.3186(6) 0.031(3) Uani 1 1 d .
O1A O 0.5689(8) 0.1999(5) 0.2764(5) 0.058(3) Uani 1 1 d .
C2A C 0.4885(9) 0.4200(6) 0.4753(6) 0.030(3) Uani 1 1 d .
O2A O 0.4443(6) 0.4535(4) 0.4805(5) 0.039(3) Uani 1 1 d .
C3A C 0.6478(9) 0.3378(6) 0.6491(7) 0.036(4) Uani 1 1 d .
O3A O 0.6374(7) 0.3520(5) 0.6941(4) 0.048(3) Uani 1 1 d .
N1 N 0.8501(9) 0.2791(6) 0.4753(7) 0.054(4) Uani 1 1 d .
C101 C 0.9854(10) 0.3045(9) 0.5093(8) 0.086(7) Uiso 1 1 d G
C102 C 1.0191(15) 0.3554(9) 0.5079(10) 0.174(16) Uiso 1 1 d G
H102 H 0.9984 0.3785 0.4719 0.209 Uiso 1 1 calc R
C103 C 1.0831(15) 0.3727(8) 0.5594(13) 0.28(3) Uiso 1 1 d G
H103 H 1.1062 0.4076 0.5584 0.337 Uiso 1 1 calc R
C104 C 1.1135(11) 0.3391(10) 0.6121(10) 0.140(12) Uiso 1 1 d G
H104 H 1.1572 0.3509 0.6473 0.168 Uiso 1 1 calc R
C105 C 1.0798(12) 0.2881(9) 0.6135(8) 0.104(9) Uiso 1 1 d G
H105 H 1.1005 0.2651 0.6495 0.125 Uiso 1 1 calc R
C106 C 1.0158(12) 0.2708(7) 0.5620(10) 0.132(11) Uiso 1 1 d G
H106 H 0.9928 0.2360 0.5630 0.158 Uiso 1 1 calc R
C107 C 0.9151(10) 0.2951(10) 0.4555(9) 0.066(6) Uani 1 1 d .
H10A H 0.9249 0.2659 0.4286 0.079 Uiso 1 1 calc R
H10B H 0.9010 0.3290 0.4298 0.079 Uiso 1 1 calc R
C108 C 0.7987(9) 0.2631(6) 0.4865(6) 0.033(3) Uani 1 1 d .
C1' C 0.6025(8) 0.4270(5) 0.4129(5) 0.021(3) Uani 1 1 d .
C2' C 0.5405(9) 0.3936(6) 0.3693(6) 0.028(3) Uani 1 1 d .
C3' C 0.5612(8) 0.3483(5) 0.3326(5) 0.021(3) Uani 1 1 d .
C4' C 0.6443(8) 0.3382(5) 0.3404(5) 0.020(3) Uani 1 1 d .
C5' C 0.7039(8) 0.3794(5) 0.3772(5) 0.024(3) Uani 1 1 d .
C6' C 0.6847(8) 0.4204(5) 0.4105(5) 0.024(3) Uani 1 1 d .
C7' C 0.7189(8) 0.4740(6) 0.4147(6) 0.029(3) Uani 1 1 d .
C8' C 0.6620(9) 0.5150(5) 0.4139(5) 0.029(3) Uani 1 1 d .
C9' C 0.5889(9) 0.4886(5) 0.4087(6) 0.025(3) Uani 1 1 d .
C10' C 0.5177(9) 0.5106(5) 0.3692(6) 0.027(3) Uani 1 1 d .
C11' C 0.4573(9) 0.4755(6) 0.3268(6) 0.030(3) Uani 1 1 d .
C12' C 0.4697(8) 0.4202(5) 0.3241(5) 0.026(3) Uani 1 1 d .
C13' C 0.4448(8) 0.3918(6) 0.2649(5) 0.028(3) Uani 1 1 d .
C14' C 0.5015(8) 0.3512(6) 0.2667(6) 0.028(3) Uani 1 1 d .
C15' C 0.5223(8) 0.3387(5) 0.2142(5) 0.024(3) Uani 1 1 d .
C16' C 0.6035(9) 0.3299(5) 0.2214(6) 0.028(3) Uani 1 1 d .
C17' C 0.6629(9) 0.3322(5) 0.2804(6) 0.026(3) Uani 1 1 d .
C18' C 0.7353(8) 0.3609(6) 0.2869(6) 0.028(3) Uani 1 1 d .
C19' C 0.7607(8) 0.3901(6) 0.3466(6) 0.029(3) Uani 1 1 d .
C20' C 0.7982(8) 0.4405(6) 0.3536(6) 0.033(3) Uani 1 1 d .
C21' C 0.7764(9) 0.4844(6) 0.3879(6) 0.037(4) Uani 1 1 d .
C22' C 0.7764(10) 0.5358(6) 0.3557(6) 0.040(4) Uani 1 1 d .
C23' C 0.7188(10) 0.5754(6) 0.3528(7) 0.041(4) Uani 1 1 d .
C24' C 0.6629(10) 0.5653(6) 0.3834(6) 0.037(4) Uani 1 1 d .
C25' C 0.5885(10) 0.5890(6) 0.3441(7) 0.038(4) Uani 1 1 d .
C26' C 0.5189(9) 0.5616(6) 0.3374(6) 0.030(3) Uani 1 1 d .
C27' C 0.4574(9) 0.5588(6) 0.2751(6) 0.035(4) Uani 1 1 d .
C28' C 0.4199(9) 0.5058(6) 0.2692(7) 0.034(3) Uani 1 1 d .
C29' C 0.3948(9) 0.4786(6) 0.2105(6) 0.033(3) Uani 1 1 d .
C30' C 0.4065(8) 0.4205(6) 0.2080(6) 0.030(3) Uani 1 1 d .
C31' C 0.4286(8) 0.4084(6) 0.1527(6) 0.029(3) Uani 1 1 d .
C32' C 0.4832(9) 0.3687(6) 0.1562(6) 0.028(3) Uani 1 1 d .
C33' C 0.5431(9) 0.3785(6) 0.1266(6) 0.030(3) Uani 1 1 d .
C34' C 0.6169(9) 0.3542(5) 0.1670(6) 0.028(3) Uani 1 1 d .
C35' C 0.6850(9) 0.3809(6) 0.1723(6) 0.034(4) Uani 1 1 d .
C36' C 0.7472(9) 0.3837(6) 0.2343(7) 0.034(3) Uani 1 1 d .
C37' C 0.7858(9) 0.4372(7) 0.2402(7) 0.039(4) Uani 1 1 d .
C38' C 0.8103(9) 0.4646(7) 0.2987(7) 0.037(4) Uani 1 1 d .
C39' C 0.7968(9) 0.5233(7) 0.3001(7) 0.042(4) Uani 1 1 d .
C40' C 0.7603(10) 0.5526(7) 0.2434(7) 0.044(4) Uani 1 1 d .
C41' C 0.7008(10) 0.5943(6) 0.2403(7) 0.040(4) Uani 1 1 d .
C42' C 0.6818(11) 0.6046(6) 0.2946(7) 0.042(4) Uani 1 1 d .
C43' C 0.6006(10) 0.6135(6) 0.2890(7) 0.039(4) Uani 1 1 d .
C44' C 0.5411(11) 0.6112(6) 0.2293(7) 0.041(4) Uani 1 1 d .
C45' C 0.4695(10) 0.5833(6) 0.2228(6) 0.038(4) Uani 1 1 d .
C46' C 0.4442(9) 0.5537(6) 0.1627(6) 0.034(3) Uani 1 1 d .
C47' C 0.4077(9) 0.5033(6) 0.1562(6) 0.036(4) Uani 1 1 d .
C48' C 0.4271(9) 0.4599(6) 0.1206(6) 0.034(4) Uani 1 1 d .
C49' C 0.4841(10) 0.4692(6) 0.0915(6) 0.040(4) Uani 1 1 d .
C50' C 0.5417(9) 0.4275(6) 0.0945(5) 0.030(3) Uani 1 1 d .
C51' C 0.6152(10) 0.4551(6) 0.1021(6) 0.035(4) Uani 1 1 d .
C52' C 0.6865(10) 0.4327(6) 0.1405(6) 0.037(4) Uani 1 1 d .
C53' C 0.7460(10) 0.4672(7) 0.1814(7) 0.039(4) Uani 1 1 d .
C54' C 0.7337(10) 0.5239(7) 0.1826(7) 0.042(4) Uani 1 1 d .
C55' C 0.6599(11) 0.5476(7) 0.1434(7) 0.044(4) Uani 1 1 d .
C56' C 0.6398(11) 0.5915(6) 0.1790(6) 0.040(4) Uani 1 1 d .
C57' C 0.5617(11) 0.5987(6) 0.1736(6) 0.038(4) Uani 1 1 d .
C58' C 0.4998(10) 0.5641(6) 0.1321(6) 0.040(4) Uani 1 1 d .
C59' C 0.5200(9) 0.5220(6) 0.0971(6) 0.035(4) Uani 1 1 d .
C60' C 0.6025(10) 0.5140(6) 0.1037(6) 0.037(4) Uani 1 1 d .
C1 C 0.5406(9) 0.2175(5) 0.4338(5) 0.027(3) Uani 1 1 d .
C2 C 0.4861(8) 0.2605(5) 0.4029(5) 0.021(3) Uani 1 1 d .
C3 C 0.4657(8) 0.3048(5) 0.4402(6) 0.024(3) Uani 1 1 d .
C4 C 0.5083(8) 0.3049(5) 0.5101(6) 0.025(3) Uani 1 1 d .
C5 C 0.5693(8) 0.2636(5) 0.5455(5) 0.024(3) Uani 1 1 d .
C6 C 0.5872(8) 0.2170(5) 0.5053(6) 0.022(3) Uani 1 1 d U
C7 C 0.5712(8) 0.1605(5) 0.5234(6) 0.027(3) Uani 1 1 d .
C8 C 0.5354(9) 0.1268(6) 0.4692(6) 0.034(3) Uani 1 1 d .
C9 C 0.5140(9) 0.1614(5) 0.4130(6) 0.028(3) Uani 1 1 d .
C10 C 0.4459(9) 0.1494(5) 0.3623(6) 0.029(3) Uani 1 1 d .
C11 C 0.3923(9) 0.1937(6) 0.3313(6) 0.028(3) Uani 1 1 d .
C12 C 0.4102(8) 0.2465(6) 0.3524(6) 0.027(3) Uani 1 1 d .
C13 C 0.3508(8) 0.2832(6) 0.3582(6) 0.027(3) Uani 1 1 d .
C14 C 0.3828(8) 0.3169(6) 0.4129(6) 0.026(3) Uani 1 1 d .
C15 C 0.3396(9) 0.3312(5) 0.4498(6) 0.028(3) Uani 1 1 d .
C16 C 0.3763(8) 0.3311(5) 0.5187(6) 0.026(3) Uani 1 1 d .
C17 C 0.4535(9) 0.3161(5) 0.5465(6) 0.026(3) Uani 1 1 d .
C18 C 0.4769(9) 0.2798(6) 0.6009(6) 0.030(3) Uani 1 1 d .
C19 C 0.5400(8) 0.2448(5) 0.5972(5) 0.023(3) Uani 1 1 d .
C20 C 0.5427(8) 0.1909(5) 0.6180(5) 0.025(3) Uani 1 1 d .
C21 C 0.5588(9) 0.1469(6) 0.5796(6) 0.032(3) Uani 1 1 d .
C22 C 0.5122(10) 0.1006(6) 0.5820(6) 0.039(4) Uani 1 1 d .
C23 C 0.4786(10) 0.0664(6) 0.5296(7) 0.038(4) Uani 1 1 d .
C24 C 0.4907(10) 0.0795(6) 0.4710(7) 0.039(4) Uani 1 1 d .
C25 C 0.4201(10) 0.0679(5) 0.4184(6) 0.038(4) Uani 1 1 d .
C26 C 0.3971(10) 0.1025(6) 0.3662(6) 0.036(4) Uani 1 1 d .
C27 C 0.3150(11) 0.1174(6) 0.3370(7) 0.042(4) Uani 1 1 d .
C28 C 0.3118(9) 0.1738(6) 0.3149(6) 0.028(3) Uani 1 1 d .
C29 C 0.2533(9) 0.2088(6) 0.3189(6) 0.033(3) Uani 1 1 d .
C30 C 0.2713(9) 0.2643(6) 0.3406(6) 0.031(3) Uani 1 1 d .
C31 C 0.2264(9) 0.2791(6) 0.3798(7) 0.034(3) Uani 1 1 d .
C32 C 0.2589(9) 0.3116(6) 0.4331(6) 0.032(3) Uani 1 1 d .
C33 C 0.2463(8) 0.2986(6) 0.4923(7) 0.033(3) Uani 1 1 d .
C34 C 0.3191(9) 0.3106(6) 0.5449(6) 0.032(3) Uani 1 1 d .
C35 C 0.3415(9) 0.2770(6) 0.5992(6) 0.033(3) Uani 1 1 d .
C36 C 0.4227(9) 0.2615(6) 0.6275(6) 0.030(3) Uani 1 1 d .
C37 C 0.4260(10) 0.2050(6) 0.6489(6) 0.036(4) Uani 1 1 d .
C38 C 0.4844(10) 0.1710(6) 0.6427(6) 0.034(4) Uani 1 1 d .
C39 C 0.4658(10) 0.1149(6) 0.6221(6) 0.037(4) Uani 1 1 d .
C40 C 0.3876(10) 0.0958(6) 0.6055(6) 0.038(4) Uani 1 1 d .
C41 C 0.3535(11) 0.0603(6) 0.5504(7) 0.045(4) Uani 1 1 d .
C42 C 0.4009(12) 0.0458(6) 0.5140(7) 0.048(5) Uani 1 1 d .
C43 C 0.3618(11) 0.0478(6) 0.4439(7) 0.043(4) Uani 1 1 d .
C44 C 0.2843(11) 0.0623(6) 0.4167(7) 0.041(4) Uani 1 1 d .
C45 C 0.2609(11) 0.0977(6) 0.3609(7) 0.046(4) Uani 1 1 d .
C46 C 0.1994(11) 0.1338(7) 0.3655(7) 0.046(4) Uani 1 1 d .
C47 C 0.1969(9) 0.1884(7) 0.3452(6) 0.042(4) Uani 1 1 d .
C48 C 0.1791(10) 0.2325(7) 0.3827(7) 0.043(4) Uani 1 1 d .
C49 C 0.1660(9) 0.2200(7) 0.4398(7) 0.045(4) Uani 1 1 d .
C50 C 0.2010(10) 0.2537(7) 0.4959(7) 0.042(4) Uani 1 1 d .
C51 C 0.2239(10) 0.2188(7) 0.5506(7) 0.042(4) Uani 1 1 d .
C52 C 0.2932(9) 0.2300(7) 0.6017(6) 0.038(4) Uani 1 1 d .
C53 C 0.3464(10) 0.1855(6) 0.6318(6) 0.038(4) Uani 1 1 d .
C54 C 0.3280(11) 0.1317(7) 0.6108(6) 0.043(4) Uani 1 1 d .
C55 C 0.2567(11) 0.1203(7) 0.5586(7) 0.043(4) Uani 1 1 d .
C56 C 0.2735(11) 0.0759(6) 0.5213(7) 0.042(4) Uani 1 1 d .
C57 C 0.2385(11) 0.0770(7) 0.4560(8) 0.049(5) Uani 1 1 d .
C58 C 0.1859(12) 0.1218(7) 0.4244(8) 0.054(5) Uani 1 1 d .
C59 C 0.1686(10) 0.1633(7) 0.4608(7) 0.046(4) Uani 1 1 d .
C60 C 0.2058(10) 0.1624(7) 0.5296(7) 0.043(4) Uani 1 1 d .
C1X C 0.2868(12) 0.9385(9) 0.2485(10) 0.068(6) Uiso 1 1 d .
S1X S 0.2422(5) 0.9127(4) 0.1842(4) 0.121(3) Uiso 1 1 d .
S1Y S 0.3227(5) 0.9639(4) 0.3134(4) 0.124(3) Uiso 1 1 d .
C2X C 0.8846(15) 0.2447(9) 0.2833(10) 0.047(5) Uiso 0.75 1 d P
S2X S 0.8182(10) 0.2363(7) 0.2826(8) 0.173(6) Uiso 0.75 1 d P
S2Y S 0.9609(12) 0.2642(8) 0.3095(10) 0.215(8) Uiso 0.75 1 d P
C901 C 0.9825(18) 0.5343(13) 0.6782(16) 0.196(18) Uiso 1 1 d G
C902 C 1.0000(19) 0.4881(18) 0.6495(10) 0.36(4) Uiso 1 1 d G
C903 C 1.0262(17) 0.4406(13) 0.6847(15) 0.204(19) Uiso 1 1 d G
H903 H 1.0382 0.4090 0.6650 0.245 Uiso 1 1 calc R
C904 C 1.0349(14) 0.4393(9) 0.7485(15) 0.184(17) Uiso 1 1 d G
H904 H 1.0528 0.4069 0.7726 0.221 Uiso 1 1 calc R
C905 C 1.0173(13) 0.4856(12) 0.7773(10) 0.109(9) Uiso 1 1 d G
H905 H 1.0232 0.4847 0.8209 0.130 Uiso 1 1 calc R
C906 C 0.9911(15) 0.5331(9) 0.7421(16) 0.24(2) Uiso 1 1 d G
H906 H 0.9791 0.5647 0.7617 0.284 Uiso 1 1 calc R
Cl1 Cl 0.922(2) 0.5878(15) 0.6320(16) 0.52(2) Uiso 1 1 d .
Cl2 Cl 0.9877(13) 0.5037(9) 0.5665(10) 0.320(10) Uiso 1 1 d .

loop_
_atom_site_aniso_label
_atom_site_aniso_U_11
_atom_site_aniso_U_22
_atom_site_aniso_U_33
_atom_site_aniso_U_23
_atom_site_aniso_U_13
_atom_site_aniso_U_12
Ir1 0.0332(3) 0.0212(3) 0.0135(2) -0.00063(18) 0.0096(2) 0.0003(2)
Ir2 0.0307(3) 0.0213(3) 0.0125(2) -0.00114(18) 0.0084(2) -0.0005(2)
Ir3 0.0332(3) 0.0256(3) 0.0126(2) -0.00044(19) 0.0060(2) 0.0016(2)
Ir4 0.0362(3) 0.0280(3) 0.0159(2) 0.0016(2) 0.0091(2) 0.0055(2)
C100 0.030(8) 0.053(9) 0.007(5) -0.010(6) 0.001(5) 0.000(7)
P1 0.044(2) 0.038(2) 0.0190(16) -0.0001(15) 0.0062(16) -0.0084(19)
C200 0.061(12) 0.038(9) 0.038(8) 0.000(7) 0.011(8) 0.000(9)
C300 0.040(10) 0.069(12) 0.038(8) 0.008(8) 0.014(8) -0.011(9)
C400 0.045(10) 0.045(10) 0.023(7) -0.011(6) -0.002(7) -0.010(8)
P2 0.048(3) 0.032(2) 0.0239(17) -0.0004(15) 0.0137(17) 0.0125(19)
C500 0.064(12) 0.048(10) 0.024(7) 0.003(7) 0.018(8) 0.014(9)
C600 0.081(14) 0.019(8) 0.046(9) -0.001(7) 0.021(9) 0.008(8)
C700 0.069(12) 0.038(9) 0.040(9) -0.010(7) 0.019(9) 0.014(9)
P3 0.047(3) 0.033(2) 0.0175(16) 0.0021(14) 0.0051(16) 0.0093(18)
C800 0.059(12) 0.047(10) 0.028(7) -0.011(7) 0.001(8) 0.023(9)
C900 0.068(12) 0.038(9) 0.030(8) -0.002(7) 0.018(8) 0.003(8)
C1A 0.057(10) 0.022(7) 0.023(6) 0.007(6) 0.025(7) 0.002(7)
O1A 0.103(11) 0.043(7) 0.034(6) -0.018(5) 0.033(7) -0.005(7)
C2A 0.051(10) 0.027(7) 0.016(6) -0.005(5) 0.018(6) -0.028(7)
O2A 0.046(7) 0.038(6) 0.037(5) -0.006(5) 0.022(5) 0.010(5)
C3A 0.043(10) 0.022(7) 0.037(8) 0.002(6) 0.006(7) 0.026(7)
O3A 0.054(7) 0.068(8) 0.024(5) -0.019(5) 0.017(5) 0.008(6)
N1 0.048(9) 0.069(10) 0.059(9) 0.021(8) 0.036(8) 0.006(8)
C107 0.043(11) 0.104(17) 0.055(11) 0.013(11) 0.024(10) -0.007(11)
C108 0.027(8) 0.044(9) 0.023(7) 0.013(6) 0.002(6) 0.016(7)
C1' 0.039(8) 0.012(6) 0.014(5) 0.000(5) 0.012(6) -0.001(6)
C2' 0.044(9) 0.031(8) 0.016(6) 0.011(5) 0.019(6) 0.004(7)
C3' 0.031(8) 0.018(6) 0.016(5) -0.009(5) 0.012(5) -0.012(6)
C4' 0.028(7) 0.017(6) 0.016(5) 0.004(5) 0.007(5) -0.009(6)
C5' 0.029(8) 0.027(7) 0.012(5) 0.002(5) 0.002(5) 0.002(6)
C6' 0.024(7) 0.033(8) 0.012(5) 0.001(5) 0.003(5) 0.007(6)
C7' 0.026(8) 0.030(8) 0.023(6) 0.002(6) -0.002(6) -0.009(6)
C8' 0.045(9) 0.024(7) 0.014(6) -0.010(5) 0.005(6) -0.009(7)
C9' 0.045(9) 0.014(6) 0.022(6) -0.010(5) 0.019(6) -0.003(6)
C10' 0.046(9) 0.013(6) 0.019(6) -0.005(5) 0.010(6) 0.009(6)
C11' 0.036(9) 0.030(8) 0.028(7) 0.001(6) 0.018(6) 0.007(7)
C12' 0.047(9) 0.019(7) 0.016(6) 0.011(5) 0.018(6) 0.003(6)
C13' 0.038(9) 0.032(8) 0.012(5) 0.000(5) 0.006(6) 0.008(7)
C14' 0.029(8) 0.035(8) 0.017(6) 0.002(6) 0.005(6) -0.002(6)
C15' 0.029(8) 0.031(7) 0.011(5) -0.003(5) 0.005(5) -0.004(6)
C16' 0.046(9) 0.014(6) 0.035(7) -0.010(5) 0.027(7) -0.004(6)
C17' 0.053(10) 0.014(6) 0.018(6) -0.004(5) 0.020(6) 0.000(6)
C18' 0.023(7) 0.033(8) 0.032(7) 0.001(6) 0.016(6) 0.010(6)
C19' 0.028(8) 0.034(8) 0.020(6) 0.001(6) 0.003(6) 0.001(6)
C20' 0.026(8) 0.049(9) 0.024(7) 0.007(6) 0.009(6) 0.000(7)
C21' 0.033(9) 0.043(9) 0.025(7) -0.007(6) 0.000(6) -0.010(7)
C22' 0.054(11) 0.039(9) 0.027(7) -0.011(6) 0.015(7) -0.023(8)
C23' 0.055(11) 0.025(8) 0.038(8) -0.007(6) 0.009(8) -0.014(8)
C24' 0.055(11) 0.035(8) 0.026(7) -0.011(6) 0.019(7) -0.008(8)
C25' 0.058(11) 0.019(7) 0.038(8) -0.012(6) 0.020(8) -0.002(7)
C26' 0.043(9) 0.025(7) 0.026(7) -0.003(6) 0.015(6) 0.014(7)
C27' 0.050(10) 0.025(7) 0.030(7) 0.003(6) 0.015(7) 0.014(7)
C28' 0.039(9) 0.031(8) 0.032(7) 0.000(6) 0.014(7) 0.013(7)
C29' 0.030(8) 0.038(9) 0.027(7) 0.005(6) 0.007(6) 0.008(7)
C30' 0.021(7) 0.045(9) 0.017(6) -0.003(6) -0.001(5) -0.002(7)
C31' 0.031(8) 0.033(8) 0.015(6) -0.004(5) -0.001(6) -0.004(7)
C32' 0.036(8) 0.030(8) 0.017(6) -0.004(5) 0.006(6) -0.003(7)
C33' 0.043(9) 0.025(7) 0.023(6) -0.005(6) 0.014(6) -0.004(7)
C34' 0.044(9) 0.030(7) 0.016(6) 0.001(5) 0.019(6) -0.008(7)
C35' 0.052(10) 0.038(8) 0.024(6) 0.015(6) 0.029(7) 0.014(7)
C36' 0.044(9) 0.034(8) 0.036(8) 0.001(6) 0.029(7) 0.004(7)
C37' 0.036(9) 0.050(10) 0.048(9) -0.005(8) 0.035(8) -0.013(8)
C38' 0.027(8) 0.047(10) 0.040(8) -0.005(7) 0.013(7) -0.007(7)
C39' 0.031(9) 0.056(11) 0.040(8) -0.004(8) 0.013(7) -0.016(8)
C40' 0.051(11) 0.046(10) 0.045(9) 0.002(8) 0.028(8) -0.023(9)
C41' 0.056(11) 0.025(8) 0.043(8) 0.006(7) 0.021(8) -0.013(8)
C42' 0.074(13) 0.021(8) 0.031(7) -0.002(6) 0.018(8) -0.010(8)
C43' 0.067(12) 0.021(7) 0.035(8) 0.001(6) 0.026(8) 0.002(7)
C44' 0.079(13) 0.017(7) 0.034(8) 0.009(6) 0.027(8) 0.005(8)
C45' 0.064(11) 0.025(8) 0.025(7) 0.008(6) 0.014(7) 0.020(8)
C46' 0.042(9) 0.035(8) 0.025(7) 0.008(6) 0.011(7) 0.011(7)
C47' 0.045(10) 0.038(9) 0.025(7) 0.004(6) 0.010(7) 0.011(8)
C48' 0.038(9) 0.042(9) 0.013(6) 0.004(6) -0.005(6) 0.001(7)
C49' 0.055(11) 0.041(9) 0.015(6) 0.003(6) 0.002(7) -0.010(8)
C50' 0.041(9) 0.033(8) 0.010(5) 0.009(5) 0.002(6) -0.001(7)
C51' 0.052(10) 0.038(9) 0.022(6) -0.001(6) 0.023(7) -0.003(8)
C52' 0.063(11) 0.035(8) 0.025(7) -0.005(6) 0.030(8) -0.003(8)
C53' 0.048(10) 0.041(9) 0.042(8) 0.008(7) 0.035(8) 0.008(8)
C54' 0.049(11) 0.049(10) 0.040(8) -0.005(7) 0.031(8) -0.017(8)
C55' 0.065(12) 0.036(9) 0.036(8) 0.005(7) 0.024(8) -0.006(9)
C56' 0.078(13) 0.024(8) 0.022(7) 0.007(6) 0.019(8) -0.007(8)
C57' 0.071(12) 0.026(8) 0.021(6) 0.014(6) 0.020(7) 0.013(8)
C58' 0.058(11) 0.033(8) 0.025(7) 0.017(6) 0.011(7) 0.011(8)
C59' 0.046(10) 0.031(8) 0.028(7) 0.012(6) 0.014(7) 0.004(7)
C60' 0.052(10) 0.040(9) 0.028(7) 0.004(7) 0.024(7) -0.006(8)
C1 0.054(10) 0.021(7) 0.013(5) -0.004(5) 0.023(6) -0.013(6)
C2 0.040(8) 0.016(6) 0.011(5) -0.005(5) 0.014(5) -0.007(6)
C3 0.034(8) 0.022(7) 0.021(6) -0.012(5) 0.016(6) -0.022(6)
C4 0.039(8) 0.017(6) 0.030(7) -0.021(5) 0.028(6) -0.017(6)
C5 0.036(8) 0.020(7) 0.015(5) -0.005(5) 0.008(6) -0.003(6)
C6 0.023(3) 0.022(3) 0.021(3) -0.0002(10) 0.0077(13) 0.0001(10)
C7 0.036(8) 0.023(7) 0.022(6) 0.002(5) 0.007(6) 0.002(6)
C8 0.044(9) 0.033(8) 0.027(7) 0.001(6) 0.014(7) -0.004(7)
C9 0.046(9) 0.023(7) 0.021(6) -0.007(5) 0.018(6) 0.000(6)
C10 0.051(10) 0.019(7) 0.022(6) -0.002(5) 0.017(7) -0.009(7)
C11 0.045(9) 0.029(8) 0.014(6) -0.004(5) 0.015(6) -0.002(7)
C12 0.031(8) 0.032(8) 0.015(6) 0.004(5) 0.004(6) 0.002(6)
C13 0.034(8) 0.030(8) 0.016(6) 0.006(5) 0.007(6) -0.006(6)
C14 0.027(8) 0.032(8) 0.016(6) -0.001(5) 0.005(5) -0.010(6)
C15 0.043(9) 0.022(7) 0.019(6) 0.002(5) 0.013(6) 0.008(6)
C16 0.031(8) 0.029(7) 0.017(6) -0.005(5) 0.008(6) -0.007(6)
C17 0.044(9) 0.020(7) 0.023(6) -0.008(5) 0.024(6) -0.006(6)
C18 0.048(9) 0.027(7) 0.014(6) 0.001(5) 0.010(6) 0.001(7)
C19 0.030(8) 0.025(7) 0.013(5) -0.005(5) 0.006(5) -0.003(6)
C20 0.033(8) 0.025(7) 0.013(5) 0.000(5) 0.001(5) 0.000(6)
C21 0.050(10) 0.029(8) 0.016(6) 0.003(5) 0.008(6) 0.003(7)
C22 0.074(12) 0.022(7) 0.021(6) 0.006(6) 0.017(7) 0.003(8)
C23 0.066(12) 0.020(7) 0.031(7) 0.008(6) 0.019(8) -0.003(7)
C24 0.066(12) 0.022(7) 0.038(8) 0.002(6) 0.031(8) -0.003(7)
C25 0.063(11) 0.014(7) 0.031(7) -0.006(6) 0.011(8) -0.018(7)
C26 0.065(12) 0.023(7) 0.026(7) -0.009(6) 0.022(8) -0.012(7)
C27 0.063(12) 0.040(9) 0.025(7) -0.019(7) 0.017(8) -0.014(8)
C28 0.039(9) 0.032(8) 0.014(6) 0.004(5) 0.010(6) -0.002(7)
C29 0.037(9) 0.047(9) 0.012(6) 0.000(6) 0.004(6) -0.007(7)
C30 0.036(9) 0.038(8) 0.017(6) -0.004(6) 0.007(6) -0.009(7)
C31 0.029(8) 0.037(8) 0.031(7) -0.001(6) 0.006(6) -0.005(7)
C32 0.045(9) 0.028(8) 0.025(6) -0.005(6) 0.014(7) -0.009(7)
C33 0.026(8) 0.041(9) 0.033(7) 0.006(6) 0.012(6) -0.001(7)
C34 0.048(10) 0.030(8) 0.026(7) -0.007(6) 0.022(7) -0.002(7)
C35 0.044(9) 0.042(9) 0.017(6) -0.006(6) 0.017(6) -0.009(7)
C36 0.040(9) 0.034(8) 0.017(6) -0.009(6) 0.011(6) -0.007(7)
C37 0.062(11) 0.038(8) 0.013(6) 0.006(6) 0.019(7) -0.007(8)
C38 0.055(10) 0.031(8) 0.016(6) 0.002(6) 0.013(7) -0.006(7)
C39 0.065(11) 0.029(8) 0.016(6) 0.007(6) 0.011(7) -0.004(8)
C40 0.073(12) 0.026(8) 0.018(6) 0.007(6) 0.019(7) -0.009(8)
C41 0.069(13) 0.034(9) 0.032(8) 0.001(7) 0.016(8) -0.023(9)
C42 0.088(14) 0.024(8) 0.034(8) 0.002(6) 0.024(9) -0.011(9)
C43 0.070(13) 0.025(8) 0.034(8) -0.008(6) 0.019(8) -0.019(8)
C44 0.062(12) 0.026(8) 0.031(7) -0.007(6) 0.014(8) -0.025(8)
C45 0.072(13) 0.032(9) 0.034(8) -0.015(7) 0.019(8) -0.031(9)
C46 0.068(12) 0.041(10) 0.032(8) -0.012(7) 0.020(8) -0.029(9)
C47 0.040(10) 0.063(11) 0.015(6) -0.006(7) -0.002(6) -0.019(8)
C48 0.046(10) 0.054(10) 0.029(7) -0.011(7) 0.012(7) -0.014(9)
C49 0.032(9) 0.068(12) 0.031(8) 0.004(8) 0.009(7) -0.012(8)
C50 0.040(10) 0.053(10) 0.034(8) -0.007(7) 0.012(7) -0.010(8)
C51 0.047(10) 0.056(11) 0.034(8) -0.019(7) 0.027(8) -0.022(8)
C52 0.044(10) 0.055(10) 0.021(6) -0.006(7) 0.020(7) -0.014(8)
C53 0.059(11) 0.043(9) 0.020(6) 0.000(6) 0.024(7) -0.008(8)
C54 0.073(12) 0.044(9) 0.022(7) 0.002(6) 0.028(8) -0.022(9)
C55 0.063(12) 0.047(10) 0.030(8) -0.003(7) 0.029(8) -0.023(9)
C56 0.061(12) 0.040(9) 0.033(8) -0.002(7) 0.026(8) -0.026(8)
C57 0.066(12) 0.042(10) 0.047(9) -0.015(8) 0.030(9) -0.031(9)
C58 0.074(13) 0.051(11) 0.043(9) -0.008(8) 0.030(9) -0.041(10)
C59 0.053(11) 0.053(11) 0.033(8) -0.006(7) 0.016(8) -0.025(9)
C60 0.048(10) 0.057(11) 0.037(8) -0.008(8) 0.031(8) -0.034(9)

loop_
_atom_type_symbol
_atom_type_description
_atom_type_scat_dispersion_real
_atom_type_scat_dispersion_imag
_atom_type_scat_source
C C 0.0033 0.0016 'International Tables Vol C Tables 4.2.6.8 and 6.1.1.4'
H H 0.0000 0.0000 'International Tables Vol C Tables 4.2.6.8 and 6.1.1.4'
N N 0.0061 0.0033 'International Tables Vol C Tables 4.2.6.8 and 6.1.1.4'
O O 0.0106 0.0060 'International Tables Vol C Tables 4.2.6.8 and 6.1.1.4'
P P 0.1023 0.0942 'International Tables Vol C Tables 4.2.6.8 and 6.1.1.4'
S S 0.1246 0.1234 'International Tables Vol C Tables 4.2.6.8 and 6.1.1.4'
Ir Ir -1.4442 7.9887 'International Tables Vol C Tables 4.2.6.8 and 6.1.1.4'
Cl Cl 0.1484 0.1585 'International Tables Vol C Tables 4.2.6.8 and 6.1.1.4'

loop_
_geom_angle_atom_site_label_1
_geom_angle_atom_site_label_2
_geom_angle_atom_site_label_3
_geom_angle
C1A Ir1 C3' 96.2(5)
C1A Ir1 C2 97.8(5)
C3' Ir1 C2 98.3(5)
C1A Ir1 C100 157.1(6)
C3' Ir1 C100 96.9(5)
C2 Ir1 C100 98.9(5)
C1A Ir1 C1 91.3(5)
C3' Ir1 C1 136.9(5)
C2 Ir1 C1 38.7(5)
C100 Ir1 C1 91.9(5)
C1A Ir1 C4' 90.4(5)
C3' Ir1 C4' 39.9(5)
C2 Ir1 C4' 138.2(5)
C100 Ir1 C4' 87.6(5)
C1 Ir1 C4' 176.7(5)
C1A Ir1 Ir4 113.8(4)
C3' Ir1 Ir4 142.0(3)
C2 Ir1 Ir4 100.0(3)
C100 Ir1 Ir4 47.5(4)
C1 Ir1 Ir4 67.9(4)
C4' Ir1 Ir4 113.9(3)
C1A Ir1 Ir2 156.9(5)
C3' Ir1 Ir2 68.9(3)
C2 Ir1 Ir2 68.4(3)
C100 Ir1 Ir2 45.9(4)
C1 Ir1 Ir2 88.6(3)
C4' Ir1 Ir2 88.7(3)
Ir4 Ir1 Ir2 87.47(2)
C2A Ir2 C2' 93.7(5)
C2A Ir2 C3 92.2(5)
C2' Ir2 C3 98.1(5)
C2A Ir2 C100 162.4(5)
C2' Ir2 C100 97.0(5)
C3 Ir2 C100 100.0(6)
C2A Ir2 C4 91.4(5)
C2' Ir2 C4 138.1(5)
C3 Ir2 C4 40.1(4)
C100 Ir2 C4 90.0(5)
C2A Ir2 C1' 90.2(5)
C2' Ir2 C1' 39.4(5)
C3 Ir2 C1' 137.5(4)
C100 Ir2 C1' 89.3(5)
C4 Ir2 C1' 177.1(4)
C2A Ir2 Ir3 118.0(4)
C2' Ir2 Ir3 142.6(4)
C3 Ir2 Ir3 99.9(4)
C100 Ir2 Ir3 47.7(3)
C4 Ir2 Ir3 65.2(4)
C1' Ir2 Ir3 116.1(3)
C2A Ir2 Ir1 151.7(4)
C2' Ir2 Ir1 68.7(4)
C3 Ir2 Ir1 69.7(3)
C100 Ir2 Ir1 45.9(3)
C4 Ir2 Ir1 88.3(3)
C1' Ir2 Ir1 89.3(3)
Ir3 Ir2 Ir1 87.41(2)
C3A Ir3 C100 158.5(6)
C3A Ir3 C5 91.0(6)
C100 Ir3 C5 84.0(5)
C3A Ir3 P3 102.4(4)
C100 Ir3 P3 98.6(4)
C5 Ir3 P3 91.3(4)
C3A Ir3 P1 88.8(5)
C100 Ir3 P1 91.9(4)
C5 Ir3 P1 168.2(4)
P3 Ir3 P1 100.20(15)
C3A Ir3 Ir4 148.3(4)
C100 Ir3 Ir4 48.9(4)
C5 Ir3 Ir4 73.1(3)
P3 Ir3 Ir4 52.28(9)
P1 Ir3 Ir4 112.27(10)
C3A Ir3 Ir2 110.3(4)
C100 Ir3 Ir2 48.3(4)
C5 Ir3 Ir2 73.1(3)
P3 Ir3 Ir2 143.67(9)
P1 Ir3 Ir2 95.91(9)
Ir4 Ir3 Ir2 91.47(2)
C108 Ir4 C100 84.8(6)
C108 Ir4 C6 167.6(5)
C100 Ir4 C6 85.2(5)
C108 Ir4 P3 96.8(4)
C100 Ir4 P3 100.7(3)
C6 Ir4 P3 92.3(3)
C108 Ir4 P2 88.0(4)
C100 Ir4 P2 155.1(3)
C6 Ir4 P2 98.0(3)
P3 Ir4 P2 103.83(13)
C108 Ir4 Ir3 104.6(4)
C100 Ir4 Ir3 50.2(3)
C6 Ir4 Ir3 74.2(3)
P3 Ir4 Ir3 53.25(10)
P2 Ir4 Ir3 154.35(9)
C108 Ir4 Ir1 94.4(4)
C100 Ir4 Ir1 49.3(3)
C6 Ir4 Ir1 73.5(3)
P3 Ir4 Ir1 146.76(10)
P2 Ir4 Ir1 107.75(9)
Ir3 Ir4 Ir1 93.64(2)
Ir4 C100 Ir3 80.9(5)
Ir4 C100 Ir1 83.2(5)
Ir3 C100 Ir1 142.3(8)
Ir4 C100 Ir2 142.5(8)
Ir3 C100 Ir2 84.1(5)
Ir1 C100 Ir2 88.2(5)
C400 P1 C200 100.6(7)
C400 P1 C300 102.4(8)
C200 P1 C300 103.0(8)
C400 P1 Ir3 114.7(5)
C200 P1 Ir3 112.0(6)
C300 P1 Ir3 121.7(6)
C600 P2 C700 103.2(8)
C600 P2 C500 101.0(8)
C700 P2 C500 100.0(7)
C600 P2 Ir4 119.3(5)
C700 P2 Ir4 116.7(5)
C500 P2 Ir4 113.7(6)
C900 P3 C800 98.0(8)
C900 P3 Ir4 126.4(5)
C800 P3 Ir4 118.4(5)
C900 P3 Ir3 121.4(6)
C800 P3 Ir3 119.6(6)
Ir4 P3 Ir3 74.48(11)
O1A C1A Ir1 179.3(12)
O2A C2A Ir2 177.8(11)
O3A C3A Ir3 176.1(15)
C108 N1 C107 173.6(19)
C102 C101 C106 120.0
C102 C101 C107 113.1(18)
C106 C101 C107 126.6(18)
C101 C102 C103 120.0
C102 C103 C104 120.0
C105 C104 C103 120.0
C106 C105 C104 120.0
C105 C106 C101 120.0
C101 C107 N1 111.4(16)
N1 C108 Ir4 178.0(13)
C2' C1' C6' 117.0(10)
C2' C1' C9' 116.1(11)
C6' C1' C9' 104.0(11)
C2' C1' Ir2 68.4(6)
C6' C1' Ir2 120.5(8)
C9' C1' Ir2 127.4(9)
C1' C2' C12' 119.9(12)
C1' C2' C3' 119.9(12)
C12' C2' C3' 105.5(10)
C1' C2' Ir2 72.2(6)
C12' C2' Ir2 126.7(9)
C3' C2' Ir2 110.6(8)
C4' C3' C2' 119.8(11)
C4' C3' C14' 118.8(10)
C2' C3' C14' 106.0(11)
C4' C3' Ir1 73.3(7)
C2' C3' Ir1 111.8(8)
C14' C3' Ir1 125.2(9)
C3' C4' C5' 117.7(11)
C3' C4' C17' 116.5(11)
C5' C4' C17' 102.5(10)
C3' C4' Ir1 66.7(6)
C5' C4' Ir1 122.2(8)
C17' C4' Ir1 127.9(8)
C6' C5' C19' 119.2(12)
C6' C5' C4' 121.5(12)
C19' C5' C4' 110.7(10)
C5' C6' C7' 121.1(12)
C5' C6' C1' 122.5(12)
C7' C6' C1' 108.0(11)
C21' C7' C8' 120.7(13)
C21' C7' C6' 120.5(13)
C8' C7' C6' 109.9(12)
C24' C8' C7' 118.9(13)
C24' C8' C9' 121.0(14)
C7' C8' C9' 109.2(11)
C10' C9' C8' 120.2(12)
C10' C9' C1' 120.8(12)
C8' C9' C1' 108.1(12)
C9' C10' C26' 118.5(13)
C9' C10' C11' 120.9(11)
C26' C10' C11' 108.7(11)
C12' C11' C28' 119.9(12)
C12' C11' C10' 120.5(13)
C28' C11' C10' 107.5(12)
C11' C12' C13' 120.9(11)
C11' C12' C2' 121.2(13)
C13' C12' C2' 110.2(11)
C30' C13' C14' 119.8(11)
C30' C13' C12' 120.0(12)
C14' C13' C12' 108.7(11)
C15' C14' C13' 122.5(12)
C15' C14' C3' 120.7(12)
C13' C14' C3' 109.1(11)
C14' C15' C16' 120.3(11)
C14' C15' C32' 117.4(12)
C16' C15' C32' 109.9(11)
C17' C16' C15' 121.7(11)
C17' C16' C34' 119.1(13)
C15' C16' C34' 107.9(12)
C16' C17' C18' 119.4(11)
C16' C17' C4' 121.2(12)
C18' C17' C4' 109.9(11)
C36' C18' C19' 120.0(13)
C36' C18' C17' 120.6(13)
C19' C18' C17' 108.5(11)
C20' C19' C18' 121.8(12)
C20' C19' C5' 120.4(12)
C18' C19' C5' 107.6(11)
C19' C20' C38' 118.4(13)
C19' C20' C21' 120.0(13)
C38' C20' C21' 107.7(13)
C7' C21' C22' 120.1(15)
C7' C21' C20' 118.6(13)
C22' C21' C20' 108.9(13)
C23' C22' C21' 119.3(14)
C23' C22' C39' 120.7(15)
C21' C22' C39' 106.9(14)
C22' C23' C24' 119.9(14)
C22' C23' C42' 119.3(15)
C24' C23' C42' 109.7(15)
C8' C24' C23' 120.9(14)
C8' C24' C25' 118.5(14)
C23' C24' C25' 107.7(13)
C26' C25' C24' 119.6(13)
C26' C25' C43' 120.2(14)
C24' C25' C43' 107.4(14)
C25' C26' C10' 122.1(13)
C25' C26' C27' 119.4(13)
C10' C26' C27' 107.3(12)
C45' C27' C28' 120.7(13)
C45' C27' C26' 119.6(15)
C28' C27' C26' 108.1(12)
C29' C28' C11' 120.1(13)
C29' C28' C27' 119.8(13)
C11' C28' C27' 108.4(13)
C28' C29' C30' 119.8(12)
C28' C29' C47' 120.1(14)
C30' C29' C47' 107.9(12)
C13' C30' C29' 119.2(12)
C13' C30' C31' 118.3(12)
C29' C30' C31' 108.6(12)
C32' C31' C48' 122.1(13)
C32' C31' C30' 120.0(12)
C48' C31' C30' 106.7(12)
C31' C32' C15' 121.9(12)
C31' C32' C33' 119.3(12)
C15' C32' C33' 106.2(12)
C50' C33' C34' 121.3(13)
C50' C33' C32' 119.3(13)
C34' C33' C32' 108.3(11)
C35' C34' C16' 122.2(12)
C35' C34' C33' 117.9(12)
C16' C34' C33' 107.7(12)
C34' C35' C52' 122.8(14)
C34' C35' C36' 118.8(11)
C52' C35' C36' 106.7(13)
C18' C36' C35' 119.8(13)
C18' C36' C37' 119.2(13)
C35' C36' C37' 108.4(13)
C38' C37' C53' 120.4(15)
C38' C37' C36' 119.8(13)
C53' C37' C36' 107.0(14)
C37' C38' C20' 120.8(14)
C37' C38' C39' 119.2(14)
C20' C38' C39' 107.6(13)
C40' C39' C22' 119.3(16)
C40' C39' C38' 120.6(14)
C22' C39' C38' 108.8(14)
C39' C40' C54' 120.1(15)
C39' C40' C41' 120.1(14)
C54' C40' C41' 106.8(15)
C42' C41' C56' 120.1(16)
C42' C41' C40' 118.9(14)
C56' C41' C40' 108.8(14)
C41' C42' C23' 121.7(16)
C41' C42' C43' 120.1(15)
C23' C42' C43' 107.0(14)
C44' C43' C42' 119.9(14)
C44' C43' C25' 120.4(15)
C42' C43' C25' 108.2(14)
C43' C44' C45' 119.1(13)
C43' C44' C57' 119.3(16)
C45' C44' C57' 107.9(14)
C27' C45' C44' 121.3(14)
C27' C45' C46' 118.3(14)
C44' C45' C46' 108.2(13)
C47' C46' C58' 120.1(14)
C47' C46' C45' 121.6(13)
C58' C46' C45' 108.1(14)
C46' C47' C48' 120.7(14)
C46' C47' C29' 119.4(13)
C48' C47' C29' 107.8(13)
C49' C48' C47' 119.7(14)
C49' C48' C31' 118.6(14)
C47' C48' C31' 109.0(12)
C48' C49' C59' 119.0(14)
C48' C49' C50' 119.8(13)
C59' C49' C50' 109.3(14)
C33' C50' C49' 120.8(13)
C33' C50' C51' 119.1(13)
C49' C50' C51' 107.5(13)
C52' C51' C50' 120.5(13)
C52' C51' C60' 119.6(14)
C50' C51' C60' 108.2(13)
C51' C52' C53' 119.9(14)
C51' C52' C35' 118.3(15)
C53' C52' C35' 109.6(13)
C54' C53' C52' 120.4(15)
C54' C53' C37' 120.4(14)
C52' C53' C37' 108.3(13)
C53' C54' C55' 120.2(15)
C53' C54' C40' 119.2(15)
C55' C54' C40' 108.3(15)
C60' C55' C54' 119.3(15)
C60' C55' C56' 120.9(16)
C54' C55' C56' 108.4(14)
C57' C56' C41' 120.0(13)
C57' C56' C55' 119.1(15)
C41' C56' C55' 107.7(15)
C56' C57' C58' 121.3(14)
C56' C57' C44' 120.6(14)
C58' C57' C44' 107.5(15)
C59' C58' C46' 120.0(14)
C59' C58' C57' 119.1(15)
C46' C58' C57' 108.2(13)
C58' C59' C49' 120.3(14)
C58' C59' C60' 119.5(14)
C49' C59' C60' 107.9(14)
C55' C60' C51' 120.6(15)
C55' C60' C59' 120.1(14)
C51' C60' C59' 107.1(13)
C2 C1 C9 115.3(12)
C2 C1 C6 123.1(10)
C9 C1 C6 109.0(10)
C2 C1 Ir1 69.2(7)
C9 C1 Ir1 127.2(8)
C6 C1 Ir1 109.2(8)
C1 C2 C12 119.9(11)
C1 C2 C3 121.2(10)
C12 C2 C3 104.5(11)
C1 C2 Ir1 72.1(7)
C12 C2 Ir1 124.9(8)
C3 C2 Ir1 112.6(8)
C14 C3 C4 122.2(11)
C14 C3 C2 109.4(10)
C4 C3 C2 117.0(12)
C14 C3 Ir2 123.4(9)
C4 C3 Ir2 70.8(7)
C2 C3 Ir2 109.3(8)
C3 C4 C5 125.1(10)
C3 C4 C17 111.8(12)
C5 C4 C17 109.6(10)
C3 C4 Ir2 69.2(7)
C5 C4 Ir2 112.1(9)
C17 C4 Ir2 125.1(9)
C4 C5 C19 102.7(11)
C4 C5 C6 116.4(10)
C19 C5 C6 115.2(10)
C4 C5 Ir3 98.2(8)
C19 C5 Ir3 115.3(8)
C6 C5 Ir3 107.9(9)
C7 C6 C1 101.8(10)
C7 C6 C5 114.6(10)
C1 C6 C5 117.0(11)
C7 C6 Ir4 118.6(9)
C1 C6 Ir4 99.7(8)
C5 C6 Ir4 104.8(8)
C21 C7 C8 117.8(13)
C21 C7 C6 125.0(12)
C8 C7 C6 111.9(11)
C24 C8 C7 122.6(12)
C24 C8 C9 120.9(13)
C7 C8 C9 108.3(12)
C10 C9 C8 118.9(12)
C10 C9 C1 123.8(13)
C8 C9 C1 107.6(11)
C9 C10 C11 119.5(12)
C9 C10 C26 119.9(12)
C11 C10 C26 106.8(13)
C12 C11 C10 119.4(12)
C12 C11 C28 119.6(13)
C10 C11 C28 108.5(12)
C11 C12 C13 121.4(13)
C11 C12 C2 121.6(12)
C13 C12 C2 108.1(11)
C14 C13 C30 119.6(12)
C14 C13 C12 110.1(12)
C30 C13 C12 119.2(12)
C15 C14 C13 121.5(12)
C15 C14 C3 121.6(11)
C13 C14 C3 107.6(12)
C14 C15 C16 119.7(13)
C14 C15 C32 119.6(12)
C16 C15 C32 108.6(11)
C17 C16 C34 119.1(12)
C17 C16 C15 120.2(12)
C34 C16 C15 107.8(12)
C16 C17 C18 120.0(12)
C16 C17 C4 124.1(11)
C18 C17 C4 107.0(12)
C36 C18 C17 121.1(13)
C36 C18 C19 121.6(12)
C17 C18 C19 108.4(11)
C20 C19 C18 118.2(12)
C20 C19 C5 124.6(11)
C18 C19 C5 111.1(11)
C19 C20 C38 120.4(13)
C19 C20 C21 118.9(11)
C38 C20 C21 107.6(12)
C7 C21 C22 120.5(12)
C7 C21 C20 119.0(12)
C22 C21 C20 108.3(12)
C23 C22 C21 122.2(12)
C23 C22 C39 118.8(15)
C21 C22 C39 108.1(12)
C22 C23 C42 121.6(15)
C22 C23 C24 118.4(13)
C42 C23 C24 107.8(14)
C8 C24 C25 119.4(13)
C8 C24 C23 118.4(13)
C25 C24 C23 109.4(14)
C26 C25 C24 119.8(13)
C26 C25 C43 119.5(16)
C24 C25 C43 107.7(12)
C25 C26 C27 119.7(14)
C25 C26 C10 120.9(14)
C27 C26 C10 108.9(13)
C45 C27 C26 120.1(15)
C45 C27 C28 121.3(16)
C26 C27 C28 107.7(14)
C29 C28 C27 120.0(13)
C29 C28 C11 120.0(13)
C27 C28 C11 108.0(13)
C28 C29 C47 118.9(14)
C28 C29 C30 120.8(14)
C47 C29 C30 107.2(13)
C13 C30 C31 118.7(12)
C13 C30 C29 119.0(14)
C31 C30 C29 109.5(12)
C32 C31 C30 120.8(13)
C32 C31 C48 119.6(13)
C30 C31 C48 107.6(13)
C31 C32 C15 119.8(13)
C31 C32 C33 120.6(13)
C15 C32 C33 107.3(11)
C50 C33 C32 120.5(13)
C50 C33 C34 119.8(13)
C32 C33 C34 108.0(12)
C35 C34 C16 121.4(14)
C35 C34 C33 119.4(13)
C16 C34 C33 108.3(11)
C34 C35 C36 118.7(13)
C34 C35 C52 119.7(13)
C36 C35 C52 108.4(13)
C18 C36 C35 119.6(12)
C18 C36 C37 119.6(13)
C35 C36 C37 108.2(13)
C38 C37 C53 120.3(14)
C38 C37 C36 118.6(13)
C53 C37 C36 107.6(14)
C37 C38 C20 121.6(13)
C37 C38 C39 119.7(15)
C20 C38 C39 108.5(13)
C40 C39 C38 119.8(15)
C40 C39 C22 119.6(13)
C38 C39 C22 107.4(13)
C39 C40 C54 119.7(14)
C39 C40 C41 120.6(15)
C54 C40 C41 108.9(15)
C42 C41 C56 121.8(14)
C42 C41 C40 118.2(16)
C56 C41 C40 107.1(15)
C41 C42 C23 121.1(14)
C41 C42 C43 116.2(17)
C23 C42 C43 108.5(14)
C44 C43 C25 120.7(14)
C44 C43 C42 121.2(16)
C25 C43 C42 106.5(14)
C43 C44 C57 120.5(14)
C43 C44 C45 118.9(15)
C57 C44 C45 108.6(16)
C27 C45 C46 119.5(15)
C27 C45 C44 120.9(17)
C46 C45 C44 107.4(14)
C47 C46 C45 119.4(15)
C47 C46 C58 119.3(15)
C45 C46 C58 108.6(16)
C46 C47 C29 121.0(16)
C46 C47 C48 119.8(14)
C29 C47 C48 108.2(14)
C49 C48 C31 120.0(14)
C49 C48 C47 120.1(15)
C31 C48 C47 107.5(13)
C48 C49 C50 120.3(15)
C48 C49 C59 120.0(16)
C50 C49 C59 107.4(13)
C33 C50 C51 121.2(14)
C33 C50 C49 119.0(14)
C51 C50 C49 108.6(14)
C52 C51 C50 119.8(14)
C52 C51 C60 119.1(16)
C50 C51 C60 108.5(13)
C51 C52 C53 119.8(15)
C51 C52 C35 120.1(13)
C53 C52 C35 107.0(13)
C54 C53 C37 120.1(15)
C54 C53 C52 120.1(15)
C37 C53 C52 108.7(13)
C53 C54 C40 120.4(15)
C53 C54 C55 119.9(16)
C40 C54 C55 107.8(13)
C60 C55 C54 120.4(15)
C60 C55 C56 121.1(14)
C54 C55 C56 107.6(16)
C57 C56 C41 120.8(15)
C57 C56 C55 118.9(16)
C41 C56 C55 108.5(14)
C56 C57 C44 119.5(17)
C56 C57 C58 120.8(16)
C44 C57 C58 107.7(14)
C59 C58 C46 121.8(16)
C59 C58 C57 119.7(15)
C46 C58 C57 107.7(16)
C58 C59 C60 119.5(17)
C58 C59 C49 119.0(14)
C60 C59 C49 108.1(14)
C55 C60 C51 120.7(15)
C55 C60 C59 120.0(15)
C51 C60 C59 107.4(15)
S1Y C1X S1X 173.9(17)
S2X C2X S2Y 154(2)
C2X S2X S2Y 13.7(13)
C2X S2Y S2X 12.0(11)
C902 C901 C906 120.0
C902 C901 Cl1 121(3)
C906 C901 Cl1 116(3)
C901 C902 C903 120.0
C901 C902 Cl2 110(3)
C903 C902 Cl2 130(3)
C902 C903 C904 120.0
C905 C904 C903 120.0
C904 C905 C906 120.0
C905 C906 C901 120.0

loop_
_geom_bond_atom_site_label_1
_geom_bond_atom_site_label_2
_geom_bond_distance
Ir1 C1A 1.869(13)
Ir1 C3' 2.114(13)
Ir1 C2 2.158(13)
Ir1 C100 2.182(12)
Ir1 C1 2.196(12)
Ir1 C4' 2.204(11)
Ir1 Ir4 2.8574(7)
Ir1 Ir2 3.0388(7)
Ir2 C2A 1.858(16)
Ir2 C2' 2.137(11)
Ir2 C3 2.165(12)
Ir2 C100 2.185(14)
Ir2 C4 2.188(12)
Ir2 C1' 2.190(12)
Ir2 Ir3 2.9116(7)
Ir3 C3A 1.887(15)
Ir3 C100 2.164(11)
Ir3 C5 2.173(13)
Ir3 P3 2.313(4)
Ir3 P1 2.372(4)
Ir3 Ir4 2.7819(7)
Ir4 C108 1.994(16)
Ir4 C100 2.122(15)
Ir4 C6 2.188(13)
Ir4 P3 2.284(3)
Ir4 P2 2.318(4)
P1 C400 1.825(13)
P1 C200 1.833(16)
P1 C300 1.845(16)
P2 C600 1.807(15)
P2 C700 1.809(15)
P2 C500 1.832(17)
P3 C900 1.804(15)
P3 C800 1.813(17)
C1A O1A 1.140(16)
C2A O2A 1.178(17)
C3A O3A 1.146(16)
N1 C108 1.116(19)
N1 C107 1.45(2)
C101 C102 1.3900
C101 C106 1.3900
C101 C107 1.44(2)
C102 C103 1.3900
C103 C104 1.3900
C104 C105 1.3900
C105 C106 1.3900
C1' C2' 1.458(18)
C1' C6' 1.520(18)
C1' C9' 1.521(17)
C2' C12' 1.482(18)
C2' C3' 1.501(17)
C3' C4' 1.477(18)
C3' C14' 1.504(17)
C4' C5' 1.498(17)
C4' C17' 1.507(16)
C5' C6' 1.364(17)
C5' C19' 1.448(18)
C6' C7' 1.436(19)
C7' C21' 1.40(2)
C7' C8' 1.43(2)
C8' C24' 1.408(19)
C8' C9' 1.443(19)
C9' C10' 1.395(19)
C10' C26' 1.439(18)
C10' C11' 1.454(19)
C11' C12' 1.373(18)
C11' C28' 1.439(19)
C12' C13' 1.428(17)
C13' C30' 1.411(17)
C13' C14' 1.417(19)
C14' C15' 1.391(17)
C15' C16' 1.440(19)
C15' C32' 1.449(17)
C16' C17' 1.390(19)
C16' C34' 1.453(17)
C17' C18' 1.451(19)
C18' C36' 1.390(18)
C18' C19' 1.445(18)
C19' C20' 1.39(2)
C20' C38' 1.450(19)
C20' C21' 1.45(2)
C21' C22' 1.45(2)
C22' C23' 1.41(2)
C22' C39' 1.45(2)
C23' C24' 1.43(2)
C23' C42' 1.44(2)
C24' C25' 1.45(2)
C25' C26' 1.39(2)
C25' C43' 1.46(2)
C26' C27' 1.458(19)
C27' C45' 1.402(19)
C27' C28' 1.44(2)
C28' C29' 1.404(19)
C29' C30' 1.44(2)
C29' C47' 1.450(19)
C30' C31' 1.464(18)
C31' C32' 1.368(19)
C31' C48' 1.445(19)
C32' C33' 1.476(19)
C33' C50' 1.393(18)
C33' C34' 1.46(2)
C34' C35' 1.36(2)
C35' C52' 1.456(19)
C35' C36' 1.46(2)
C36' C37' 1.47(2)
C37' C38' 1.40(2)
C37' C53' 1.46(2)
C38' C39' 1.45(2)
C39' C40' 1.41(2)
C40' C54' 1.46(2)
C40' C41' 1.47(2)
C41' C42' 1.40(2)
C41' C56' 1.44(2)
C42' C43' 1.45(2)
C43' C44' 1.40(2)
C44' C45' 1.43(2)
C44' C57' 1.459(19)
C45' C46' 1.460(19)
C46' C47' 1.38(2)
C46' C58' 1.43(2)
C47' C48' 1.44(2)
C48' C49' 1.42(2)
C49' C59' 1.43(2)
C49' C50' 1.44(2)
C50' C51' 1.45(2)
C51' C52' 1.39(2)
C51' C60' 1.46(2)
C52' C53' 1.43(2)
C53' C54' 1.40(2)
C54' C55' 1.44(2)
C55' C60' 1.38(2)
C55' C56' 1.46(2)
C56' C57' 1.39(2)
C57' C58' 1.45(2)
C58' C59' 1.42(2)
C59' C60' 1.47(2)
C1 C2 1.442(19)
C1 C9 1.473(17)
C1 C6 1.535(16)
C2 C12 1.489(18)
C2 C3 1.492(16)
C3 C14 1.443(19)
C3 C4 1.491(17)
C4 C5 1.503(19)
C4 C17 1.514(16)
C5 C19 1.506(17)
C5 C6 1.554(17)
C6 C7 1.494(18)
C7 C21 1.397(18)
C7 C8 1.426(18)
C8 C24 1.42(2)
C8 C9 1.456(18)
C9 C10 1.389(19)
C10 C11 1.459(19)
C10 C26 1.468(19)
C11 C12 1.372(18)
C11 C28 1.46(2)
C12 C13 1.441(19)
C13 C14 1.423(17)
C13 C30 1.433(19)
C14 C15 1.370(18)
C15 C16 1.458(17)
C15 C32 1.46(2)
C16 C17 1.372(19)
C16 C34 1.446(19)
C17 C18 1.448(17)
C18 C36 1.388(19)
C18 C19 1.455(19)
C19 C20 1.389(18)
C20 C38 1.439(19)
C20 C21 1.470(18)
C21 C22 1.42(2)
C22 C23 1.40(2)
C22 C39 1.47(2)
C23 C42 1.42(2)
C23 C24 1.443(18)
C24 C25 1.44(2)
C25 C26 1.387(19)
C25 C43 1.45(2)
C26 C27 1.45(2)
C27 C45 1.36(2)
C27 C28 1.46(2)
C28 C29 1.39(2)
C29 C47 1.44(2)
C29 C30 1.44(2)
C30 C31 1.437(19)
C31 C32 1.387(18)
C31 C48 1.44(2)
C32 C33 1.461(18)
C33 C50 1.39(2)
C33 C34 1.47(2)
C34 C35 1.409(19)
C35 C36 1.44(2)
C35 C52 1.46(2)
C36 C37 1.454(19)
C37 C38 1.39(2)
C37 C53 1.44(2)
C38 C39 1.45(2)
C39 C40 1.41(2)
C40 C54 1.43(2)
C40 C41 1.46(2)
C41 C42 1.42(2)
C41 C56 1.42(2)
C42 C43 1.49(2)
C43 C44 1.37(2)
C44 C57 1.45(2)
C44 C45 1.46(2)
C45 C46 1.45(2)
C46 C47 1.40(2)
C46 C58 1.46(2)
C47 C48 1.47(2)
C48 C49 1.42(2)
C49 C50 1.45(2)
C49 C59 1.46(2)
C50 C51 1.43(2)
C51 C52 1.40(2)
C51 C60 1.46(2)
C52 C53 1.45(2)
C53 C54 1.39(2)
C54 C55 1.44(2)
C55 C60 1.38(2)
C55 C56 1.46(2)
C56 C57 1.38(2)
C57 C58 1.46(3)
C58 C59 1.40(2)
C59 C60 1.46(2)
C1X S1Y 1.51(2)
C1X S1X 1.53(2)
C2X S2X 1.22(3)
C2X S2Y 1.39(3)
S2X S2Y 2.54(3)
C901 C902 1.3900
C901 C906 1.3900
C901 Cl1 1.79(4)
C902 C903 1.3900
C902 Cl2 1.84(3)
C903 C904 1.3900
C904 C905 1.3900
C905 C906 1.3900
